data_2210277
loop_
_publ_author_name
'Sheshmani, Shabnam'
'Ghadermazi, Mohammad'
'Aghabozorg, Hossein'

_publ_section_title
;
 Piperazinium bis(6-carboxypyridine-2-carboxylate) trihydrate
;
_journal_coeditor_code HK2087
_journal_issue 9
_journal_name_full 'Acta Crystallographica Section E'
_journal_page_first o3620
_journal_page_last o3622
_journal_paper_doi 10.1107/S1600536806029011
_journal_volume 62
_journal_year 2006
_chemical_formula_iupac 'C4 H12 N2 2+, 2C7 H4 N O4 -, 3H2 O'
_chemical_formula_moiety 'C4 H12 N2 2+, 2C7 H4 N O4 -, 3H2 O'
_chemical_formula_sum 'C18 H26 N4 O11'
_chemical_formula_weight 474.43
_chemical_name_systematic
;
Piperazinium bis(6-carboxypyridine-2-carboxylate) trihydrate
;
_space_group_IT_number 15
_symmetry_cell_setting monoclinic
_symmetry_space_group_name_Hall '-C 2yc'
_symmetry_space_group_name_H-M 'C 1 2/c 1'
_atom_sites_solution_hydrogens geom
_atom_sites_solution_primary direct
_atom_sites_solution_secondary difmap
_audit_creation_method SHELXL-97
_cell_angle_alpha 90.00
_cell_angle_beta 118.795(3)
_cell_angle_gamma 90.00
_cell_formula_units_Z 4
_cell_length_a 16.966(3)
_cell_length_b 13.406(2)
_cell_length_c 10.3516(17)
_cell_measurement_reflns_used 986
_cell_measurement_temperature 120(2)
_cell_measurement_theta_max 26.43
_cell_measurement_theta_min 2.65
_cell_volume 2063.3(6)
_computing_cell_refinement 'SAINT-Plus (Bruker, 1998)'
_computing_data_collection 'SMART (Bruker, 1998)'
_computing_data_reduction SAINT-Plus
_computing_molecular_graphics SHELXTL
_computing_publication_material SHELXTL
_computing_structure_refinement SHELXTL
_computing_structure_solution 'SHELXTL (Sheldrick, 1998)'
_diffrn_ambient_temperature 120(2)
_diffrn_measured_fraction_theta_full 1.000
_diffrn_measured_fraction_theta_max 1.000
_diffrn_measurement_device_type 'Bruker Smart 1000 CCD area-detector'
_diffrn_measurement_method '\f and \w'
_diffrn_radiation_monochromator graphite
_diffrn_radiation_source 'fine-focus sealed tube'
_diffrn_radiation_type MoK\a
_diffrn_radiation_wavelength 0.71073
_diffrn_reflns_av_R_equivalents 0.0330
_diffrn_reflns_av_sigmaI/netI 0.0217
_diffrn_reflns_limit_h_max 20
_diffrn_reflns_limit_h_min -20
_diffrn_reflns_limit_k_max 16
_diffrn_reflns_limit_k_min -16
_diffrn_reflns_limit_l_max 12
_diffrn_reflns_limit_l_min -12
_diffrn_reflns_number 9040
_diffrn_reflns_theta_full 26.00
_diffrn_reflns_theta_max 26.00
_diffrn_reflns_theta_min 2.05
_exptl_absorpt_coefficient_mu 0.128
_exptl_absorpt_correction_T_max 0.9389
_exptl_absorpt_correction_T_min 0.9389
_exptl_absorpt_correction_type multi-scan
_exptl_absorpt_process_details '(SADABS; Sheldrick, 1998)'
_exptl_crystal_colour colorless
_exptl_crystal_density_diffrn 1.527
_exptl_crystal_density_method 'not measured'
_exptl_crystal_description cube
_exptl_crystal_F_000 1000
_exptl_crystal_size_max 0.50
_exptl_crystal_size_mid 0.50
_exptl_crystal_size_min 0.50
_refine_diff_density_max 0.456
_refine_diff_density_min -0.760
_refine_ls_extinction_method none
_refine_ls_goodness_of_fit_ref 0.985
_refine_ls_hydrogen_treatment constr
_refine_ls_matrix_type full
_refine_ls_number_parameters 150
_refine_ls_number_reflns 2034
_refine_ls_number_restraints 0
_refine_ls_restrained_S_all 0.985
_refine_ls_R_factor_all 0.0674
_refine_ls_R_factor_gt 0.0582
_refine_ls_shift/su_max 0.001
_refine_ls_shift/su_mean 0.001
_refine_ls_structure_factor_coef Fsqd
_refine_ls_weighting_details 'calc w=1/[\s^2^(Fo^2^)+(0.1254P)^2^+3.9531P] where P=(Fo^2^+2Fc^2^)/3'
_refine_ls_weighting_scheme calc
_refine_ls_wR_factor_gt 0.1763
_refine_ls_wR_factor_ref 0.1865
_reflns_number_gt 1656
_reflns_number_total 2034
_reflns_threshold_expression I>2\s(I)
_cod_data_source_file hk2087.cif
_cod_data_source_block I
_cod_original_sg_symbol_H-M 'C 2/c'
_cod_database_code 2210277
_cod_database_fobs_code 2210277

loop_
_symmetry_equiv_pos_as_xyz
'x, y, z'
'-x, y, -z+1/2'
'x+1/2, y+1/2, z'
'-x+1/2, y+1/2, -z+1/2'
'-x, -y, -z'
'x, -y, z-1/2'
'-x+1/2, -y+1/2, -z'
'x+1/2, -y+1/2, z-1/2'

loop_
_atom_site_type_symbol
_atom_site_label
_atom_site_fract_x
_atom_site_fract_y
_atom_site_fract_z
_atom_site_U_iso_or_equiv
_atom_site_adp_type
_atom_site_calc_flag
_atom_site_refinement_flags
_atom_site_occupancy
O O1 0.26196(12) -0.06324(12) 0.7471(2) 0.0301(5) Uani d . 1
O O2 0.33517(11) 0.04719(12) 0.68274(19) 0.0278(4) Uani d . 1
O O3 0.30594(13) -0.40324(12) 0.7350(2) 0.0349(5) Uani d . 1
H H3 0.2790 -0.4620 0.7534 0.052 Uiso d R 1
O O4 0.36348(19) -0.46825(15) 0.6040(3) 0.0579(7) Uani d . 1
N N1 0.33499(12) -0.21736(14) 0.6749(2) 0.0206(4) Uani d . 1
C C1 0.31340(15) -0.03987(17) 0.6958(2) 0.0227(5) Uani d . 1
C C2 0.35128(14) -0.12472(16) 0.6458(2) 0.0214(5) Uani d . 1
C C3 0.39901(15) -0.10432(18) 0.5704(3) 0.0254(5) Uani d . 1
H H3A 0.4090 -0.0375 0.5511 0.031 Uiso calc R 1
C C4 0.43156(16) -0.18376(18) 0.5245(3) 0.0283(5) Uani d . 1
H H4A 0.4646 -0.1723 0.4733 0.034 Uiso calc R 1
C C5 0.41544(16) -0.27950(18) 0.5539(3) 0.0271(5) Uani d . 1
H H5A 0.4370 -0.3353 0.5235 0.032 Uiso calc R 1
C C6 0.36676(14) -0.29269(16) 0.6294(2) 0.0218(5) Uani d . 1
C C7 0.34594(15) -0.39734(17) 0.6568(3) 0.0243(5) Uani d . 1
N N1A 0.24316(12) -0.25881(14) 0.8562(2) 0.0218(4) Uani d . 1
H H1AA 0.2472 -0.2311 0.7783 0.026 Uiso calc R 1
H H1AB 0.2274 -0.3248 0.8344 0.026 Uiso calc R 1
C C1A 0.17249(15) -0.20586(17) 0.8762(2) 0.0230(5) Uani d . 1
H H1AC 0.1135 -0.2137 0.7864 0.028 Uiso calc R 1
H H1AD 0.1867 -0.1338 0.8914 0.028 Uiso calc R 1
C C2A 0.16755(14) -0.24798(17) 1.0077(2) 0.0232(5) Uani d . 1
H H2AA 0.1222 -0.2105 1.0225 0.028 Uiso calc R 1
H H2AB 0.1483 -0.3186 0.9886 0.028 Uiso calc R 1
O O1W 0.5000 0.13389(18) 0.7500 0.0356(6) Uani d S 1
H H1WA 0.4594 0.0899 0.7278 0.053 Uiso d R 1
O O2W 0.4980(2) -0.5775(3) 0.6001(4) 0.0895(11) Uani d . 1
H H2WA 0.4505 -0.5474 0.5865 0.134 Uiso d R 1
H H2WB 0.5303 -0.5444 0.6781 0.134 Uiso d R 1

loop_
_atom_site_aniso_label
_atom_site_aniso_U_11
_atom_site_aniso_U_22
_atom_site_aniso_U_33
_atom_site_aniso_U_12
_atom_site_aniso_U_13
_atom_site_aniso_U_23
O1 0.0394(10) 0.0209(9) 0.0440(10) 0.0037(7) 0.0312(9) 0.0049(7)
O2 0.0286(9) 0.0202(8) 0.0400(10) 0.0005(6) 0.0209(8) 0.0030(7)
O3 0.0489(11) 0.0204(9) 0.0543(12) -0.0034(7) 0.0400(10) -0.0025(7)
O4 0.104(2) 0.0240(10) 0.0908(18) -0.0072(10) 0.0828(17) -0.0112(10)
N1 0.0182(9) 0.0223(10) 0.0187(9) -0.0001(7) 0.0067(7) 0.0004(7)
C1 0.0218(10) 0.0224(11) 0.0240(11) 0.0009(8) 0.0111(9) 0.0029(8)
C2 0.0203(10) 0.0230(11) 0.0192(10) -0.0007(8) 0.0080(8) 0.0020(8)
C3 0.0262(11) 0.0260(12) 0.0254(11) -0.0014(9) 0.0135(9) 0.0030(9)
C4 0.0301(12) 0.0331(13) 0.0275(12) -0.0018(10) 0.0184(10) -0.0004(10)
C5 0.0281(12) 0.0296(12) 0.0265(12) 0.0015(9) 0.0156(10) -0.0024(9)
C6 0.0201(10) 0.0239(12) 0.0185(10) 0.0009(8) 0.0071(9) -0.0007(8)
C7 0.0253(11) 0.0240(12) 0.0247(11) 0.0007(9) 0.0129(9) -0.0015(9)
N1A 0.0252(10) 0.0206(9) 0.0222(9) -0.0010(7) 0.0135(8) -0.0003(7)
C1A 0.0244(11) 0.0209(11) 0.0240(11) 0.0016(8) 0.0118(9) 0.0017(8)
C2A 0.0223(11) 0.0241(11) 0.0247(11) -0.0022(8) 0.0126(9) -0.0011(9)
O1W 0.0254(12) 0.0247(12) 0.0538(16) 0.000 0.0168(12) 0.000
O2W 0.0662(18) 0.092(2) 0.107(3) 0.0038(16) 0.0396(18) -0.033(2)

loop_
_atom_type_symbol
_atom_type_description
_atom_type_scat_dispersion_real
_atom_type_scat_dispersion_imag
_atom_type_scat_source
C C 0.0033 0.0016 'International Tables Vol C Tables 4.2.6.8 and 6.1.1.4'
H H 0.0000 0.0000 'International Tables Vol C Tables 4.2.6.8 and 6.1.1.4'
N N 0.0061 0.0033 'International Tables Vol C Tables 4.2.6.8 and 6.1.1.4'
O O 0.0106 0.0060 'International Tables Vol C Tables 4.2.6.8 and 6.1.1.4'

loop_
_geom_angle_atom_site_label_1
_geom_angle_atom_site_label_2
_geom_angle_atom_site_label_3
_geom_angle_site_symmetry_1
_geom_angle_site_symmetry_3
_geom_angle
_geom_angle_publ_flag
C7 O3 H3 . . 127.8 ?
C6 N1 C2 . . 117.44(19) yes
O2 C1 O1 . . 125.3(2) yes
O2 C1 C2 . . 117.9(2) yes
O1 C1 C2 . . 116.82(19) yes
N1 C2 C3 . . 123.1(2) ?
N1 C2 C1 . . 116.89(19) yes
C3 C2 C1 . . 120.0(2) ?
C4 C3 C2 . . 118.4(2) ?
C4 C3 H3A . . 120.8 ?
C2 C3 H3A . . 120.8 ?
C5 C4 C3 . . 119.1(2) ?
C5 C4 H4A . . 120.4 ?
C3 C4 H4A . . 120.4 ?
C4 C5 C6 . . 118.4(2) ?
C4 C5 H5A . . 120.8 ?
C6 C5 H5A . . 120.8 ?
N1 C6 C5 . . 123.5(2) ?
N1 C6 C7 . . 117.87(19) yes
C5 C6 C7 . . 118.6(2) ?
O4 C7 O3 . . 124.0(2) yes
O4 C7 C6 . . 121.2(2) yes
O3 C7 C6 . . 114.75(19) yes
C1A N1A C2A . 7_547 110.97(17) yes
C1A N1A H1AA . . 109.4 ?
C2A N1A H1AA 7_547 . 109.4 ?
C1A N1A H1AB . . 109.4 ?
C2A N1A H1AB 7_547 . 109.4 ?
H1AA N1A H1AB . . 108.0 ?
N1A C1A C2A . . 110.12(18) yes
N1A C1A H1AC . . 109.6 ?
C2A C1A H1AC . . 109.6 ?
N1A C1A H1AD . . 109.6 ?
C2A C1A H1AD . . 109.6 ?
H1AC C1A H1AD . . 108.2 ?
N1A C2A C1A 7_547 . 110.82(18) ?
N1A C2A H2AA 7_547 . 109.5 ?
C1A C2A H2AA . . 109.5 ?
N1A C2A H2AB 7_547 . 109.5 ?
C1A C2A H2AB . . 109.5 ?
H2AA C2A H2AB . . 108.1 ?
H2WA O2W H2WB . . 92.0 ?

loop_
_geom_bond_atom_site_label_1
_geom_bond_atom_site_label_2
_geom_bond_site_symmetry_2
_geom_bond_distance
_geom_bond_publ_flag
O1 C1 . 1.261(3) yes
O2 C1 . 1.251(3) yes
O3 C7 . 1.285(3) yes
O3 H3 . 0.9748 ?
O4 C7 . 1.203(3) yes
N1 C6 . 1.333(3) yes
N1 C2 . 1.338(3) yes
C1 C2 . 1.515(3) yes
C2 C3 . 1.396(3) ?
C3 C4 . 1.385(3) ?
C3 H3A . 0.9500 ?
C4 C5 . 1.377(3) ?
C4 H4A . 0.9500 ?
C5 C6 . 1.395(3) ?
C5 H5A . 0.9500 ?
C6 C7 . 1.507(3) yes
N1A C1A . 1.491(3) yes
N1A C2A 7_547 1.494(3) yes
N1A H1AA . 0.9200 ?
N1A H1AB . 0.9200 ?
C1A C2A . 1.513(3) ?
C1A H1AC . 0.9900 ?
C1A H1AD . 0.9900 ?
C2A N1A 7_547 1.494(3) ?
C2A H2AA . 0.9900 ?
C2A H2AB . 0.9900 ?
O1W H1WA . 0.8501 ?
O2W H2WA . 0.8499 ?
O2W H2WB . 0.8501 ?

loop_
_geom_hbond_atom_site_label_D
_geom_hbond_atom_site_label_H
_geom_hbond_atom_site_label_A
_geom_hbond_site_symmetry_A
_geom_hbond_distance_DH
_geom_hbond_distance_HA
_geom_hbond_distance_DA
_geom_hbond_angle_DHA
_geom_hbond_publ_flag
O3 H3 O1 4_546 0.975 1.523 2.483(3) 167.25 yes
N1A H1AA N1 . 0.920 2.221 3.012(3) 143.64 yes
N1A H1AA O1 . 0.920 2.304 2.932(2) 125.22 yes
N1A H1AB O2 4_546 0.920 1.980 2.859(2) 159.27 yes
O1W H1WA O2 . 0.850 2.010 2.789(2) 152.00 yes
O2W H2WA O4 . 0.850 1.896 2.728(5) 165.71 yes
O2W H2WB O4 2_656 0.850 2.337 3.180(5) 171.53 yes

loop_
_geom_torsion_atom_site_label_1
_geom_torsion_atom_site_label_2
_geom_torsion_atom_site_label_3
_geom_torsion_atom_site_label_4
_geom_torsion_site_symmetry_1
_geom_torsion_site_symmetry_4
_geom_torsion
_geom_torsion_publ_flag
C6 N1 C2 C3 . . 0.3(3) ?
C6 N1 C2 C1 . . 178.96(18) ?
O2 C1 C2 N1 . . 173.12(19) ?
O1 C1 C2 N1 . . -7.1(3) ?
O2 C1 C2 C3 . . -8.1(3) yes
O1 C1 C2 C3 . . 171.7(2) yes
N1 C2 C3 C4 . . -0.4(3) ?
C1 C2 C3 C4 . . -179.1(2) ?
C2 C3 C4 C5 . . 0.3(3) ?
C3 C4 C5 C6 . . -0.1(3) ?
C2 N1 C6 C5 . . 0.0(3) ?
C2 N1 C6 C7 . . -177.83(18) ?
C4 C5 C6 N1 . . -0.1(4) ?
C4 C5 C6 C7 . . 177.7(2) ?
N1 C6 C7 O4 . . 171.4(2) ?
C5 C6 C7 O4 . . -6.6(4) yes
N1 C6 C7 O3 . . -6.3(3) ?
C5 C6 C7 O3 . . 175.8(2) yes
C2A N1A C1A C2A 7_547 . -56.9(2) ?
N1A C1A C2A N1A . 7_547 56.8(2) ?
